data_7043512
loop_
_publ_author_name
'Fujisawa, Kiyoshi'
'Soma, Shoko'
'Kurihara, Haruka'
'Dong, Hai Thanh'
'Bilodeau, Max'
'Lehnert, Nicolai'

_publ_section_title
;
 A Cobalt-Nitrosyl Complex with a Hindered Hydrotris(pyrazolyl)borate
 Coligand: Detailed Electronic Structure, and Reactivity towards Dioxygen
;
_journal_name_full 'Dalton Trans.'
_journal_paper_doi 10.1039/C7DT01565H
_journal_year 2017
_chemical_formula_moiety 'C30 H52 B Co N7 O3'
_chemical_formula_sum 'C30 H52 B Co N7 O3'
_chemical_formula_weight 628.53
_space_group_crystal_system monoclinic
_space_group_IT_number 11
_space_group_name_Hall '-P 2yb'
_space_group_name_H-M_alt 'P 1 21/m 1'
_symmetry_space_group_name_Hall '-P 2yb'
_symmetry_space_group_name_H-M 'P 1 21/m 1'
_atom_sites_solution_hydrogens geom
_atom_sites_solution_primary direct
_atom_sites_solution_secondary difmap
_audit_update_record
;
2017-06-28 deposited with the CCDC.
2017-07-04 downloaded from the CCDC.
;
_cell_angle_alpha 90.0000
_cell_angle_beta 106.857(3)
_cell_angle_gamma 90.0000
_cell_formula_units_Z 2
_cell_length_a 9.4152(13)
_cell_length_b 17.442(2)
_cell_length_c 10.6017(16)
_cell_measurement_reflns_used 5892
_cell_measurement_temperature 138
_cell_measurement_theta_max 27.50
_cell_measurement_theta_min 3.00
_cell_volume 1666.2(4)
_computing_cell_refinement 'CrystalClear-SM Expert 2.1 b29'
_computing_data_collection 'CrystalClear-SM Expert 2.1 b29 (Rigaku, 2013)'
_computing_data_reduction 'CrystalClear-SM Expert 2.1 b29'
_computing_molecular_graphics 'CrystalStructure 4.2.2'
_computing_publication_material 'CrystalStructure 4.2.2 (Rigaku, 2016)'
_computing_structure_refinement 'SHELXL Version 2014/3 (Sheldrick, 2008)'
_computing_structure_solution 'Il Milione (Burla, et al., 2007)'
_diffrn_ambient_temperature 138
_diffrn_detector_area_resol_mean 5.814
_diffrn_measured_fraction_theta_full 0.998
_diffrn_measured_fraction_theta_max 0.997
_diffrn_measurement_device_type 'Rigaku XtaLAB P200'
_diffrn_measurement_method \w
_diffrn_radiation_type 'Mo K\a'
_diffrn_radiation_wavelength 0.71075
_diffrn_reflns_av_R_equivalents 0.0315
_diffrn_reflns_Laue_measured_fraction_full 0.998
_diffrn_reflns_Laue_measured_fraction_max 0.997
_diffrn_reflns_limit_h_max 12
_diffrn_reflns_limit_h_min -12
_diffrn_reflns_limit_k_max 21
_diffrn_reflns_limit_k_min -22
_diffrn_reflns_limit_l_max 13
_diffrn_reflns_limit_l_min -13
_diffrn_reflns_number 27761
_diffrn_reflns_point_group_measured_fraction_full 0.998
_diffrn_reflns_point_group_measured_fraction_max 0.997
_diffrn_reflns_theta_full 25.242
_diffrn_reflns_theta_max 27.444
_diffrn_reflns_theta_min 3.080
_diffrn_standards_number 0
_exptl_absorpt_coefficient_mu 0.556
_exptl_absorpt_correction_T_max 0.978
_exptl_absorpt_correction_T_min 0.889
_exptl_absorpt_correction_type numerical
_exptl_absorpt_process_details 'NUMABS (Rigaku, 1999)'
_exptl_crystal_colour blue
_exptl_crystal_density_diffrn 1.253
_exptl_crystal_density_method 'not measured'
_exptl_crystal_description block
_exptl_crystal_F_000 674.00
_exptl_crystal_size_max 0.140
_exptl_crystal_size_mid 0.080
_exptl_crystal_size_min 0.040
_refine_diff_density_max 0.40
_refine_diff_density_min -0.34
_refine_ls_extinction_method none
_refine_ls_goodness_of_fit_ref 1.054
_refine_ls_hydrogen_treatment constr
_refine_ls_number_parameters 211
_refine_ls_number_reflns 3927
_refine_ls_number_restraints 0
_refine_ls_R_factor_all 0.0311
_refine_ls_R_factor_gt 0.0276
_refine_ls_shift/su_max 0.000
_refine_ls_structure_factor_coef Fsqd
_refine_ls_weighting_details 'w = 1/[\s^2^(Fo^2^)+(0.0356P)^2^+0.7748P] where P=(Fo^2^+2Fc^2^)/3'
_refine_ls_weighting_scheme calc
_refine_ls_wR_factor_gt 0.0708
_refine_ls_wR_factor_ref 0.0727
_reflns_Friedel_coverage 0.000
_reflns_number_gt 3601
_reflns_number_total 3927
_reflns_threshold_expression F^2^>2.0\s(F^2^)
_cod_data_source_file c7dt01565h2.cif
_cod_data_source_block L3CoNO3
_cod_database_code 7043512
_shelxl_version_number 2014-3

loop_
_space_group_symop_id
_space_group_symop_operation_xyz
1 +X,+Y,+Z
2 -X,1/2+Y,-Z
3 -X,-Y,-Z
4 +X,-1/2-Y,+Z

loop_
_atom_site_label
_atom_site_type_symbol
_atom_site_fract_x
_atom_site_fract_y
_atom_site_fract_z
_atom_site_U_iso_or_equiv
_atom_site_adp_type
_atom_site_occupancy
_atom_site_site_symmetry_order
_atom_site_calc_flag
_atom_site_refinement_flags_posn
_atom_site_refinement_flags_adp
_atom_site_refinement_flags_occupancy
Co1 Co 0.43388(2) 0.2500 -0.09493(2) 0.01264(7) Uani 1 2 d S T P
O41 O 0.44543(14) 0.2500 -0.28276(12) 0.0226(3) Uani 1 2 d S T P
O42 O 0.22234(14) 0.2500 -0.26859(12) 0.0202(3) Uani 1 2 d S T P
O43 O 0.25912(17) 0.2500 -0.46272(13) 0.0319(3) Uani 1 2 d S T P
N11 N 0.36548(10) 0.34217(5) -0.00632(9) 0.01363(19) Uani 1 1 d . . .
N12 N 0.38104(10) 0.32311(5) 0.12361(9) 0.01298(19) Uani 1 1 d . . .
N21 N 0.63742(15) 0.2500 0.04073(13) 0.0142(3) Uani 1 2 d S T P
N22 N 0.62350(15) 0.2500 0.16700(13) 0.0135(3) Uani 1 2 d S T P
N41 N 0.30456(17) 0.2500 -0.34316(14) 0.0193(3) Uani 1 2 d S T P
C10 C 0.38175(15) 0.44029(8) -0.22751(13) 0.0247(3) Uani 1 1 d . . .
H10A H 0.3561 0.4688 -0.3107 0.030 Uiso 1 1 calc R U .
H10B H 0.4783 0.4578 -0.1712 0.030 Uiso 1 1 calc R U .
H10C H 0.3869 0.3854 -0.2456 0.030 Uiso 1 1 calc R U .
C11 C 0.11071(15) 0.42893(8) -0.24634(13) 0.0255(3) Uani 1 1 d . . .
H11A H 0.0881 0.4567 -0.3301 0.031 Uiso 1 1 calc R U .
H11B H 0.1119 0.3737 -0.2631 0.031 Uiso 1 1 calc R U .
H11C H 0.0347 0.4403 -0.2025 0.031 Uiso 1 1 calc R U .
C12 C 0.25861(19) 0.54043(8) -0.13037(14) 0.0318(3) Uani 1 1 d . . .
H12A H 0.2362 0.5686 -0.2138 0.038 Uiso 1 1 calc R U .
H12B H 0.1815 0.5508 -0.0873 0.038 Uiso 1 1 calc R U .
H12C H 0.3551 0.5570 -0.0727 0.038 Uiso 1 1 calc R U .
C13 C 0.26341(14) 0.45405(7) -0.15747(11) 0.0185(2) Uani 1 1 d . . .
C14 C 0.29824(12) 0.41089(7) -0.02762(11) 0.0151(2) Uani 1 1 d . . .
C15 C 0.26742(13) 0.43503(7) 0.08759(12) 0.0181(2) Uani 1 1 d . . .
H15 H 0.2194 0.4812 0.0994 0.022 Uiso 1 1 calc R U .
C16 C 0.32047(13) 0.37860(7) 0.18088(11) 0.0154(2) Uani 1 1 d . . .
C17 C 0.31750(14) 0.37471(7) 0.32218(11) 0.0186(2) Uani 1 1 d . . .
H17 H 0.2970 0.3204 0.3417 0.022 Uiso 1 1 calc R U .
C18 C 0.19348(17) 0.42466(9) 0.34356(14) 0.0309(3) Uani 1 1 d . . .
H18A H 0.1937 0.4212 0.4359 0.037 Uiso 1 1 calc R U .
H18B H 0.2094 0.4780 0.3221 0.037 Uiso 1 1 calc R U .
H18C H 0.0977 0.4068 0.2864 0.037 Uiso 1 1 calc R U .
C19 C 0.46658(16) 0.39790(8) 0.41785(12) 0.0265(3) Uani 1 1 d . . .
H19A H 0.4607 0.3947 0.5085 0.032 Uiso 1 1 calc R U .
H19B H 0.5443 0.3633 0.4073 0.032 Uiso 1 1 calc R U .
H19C H 0.4903 0.4506 0.3991 0.032 Uiso 1 1 calc R U .
C20 C 0.78615(15) 0.17785(8) -0.15115(13) 0.0242(3) Uani 1 1 d . . .
H20A H 0.8236 0.1782 -0.2283 0.029 Uiso 1 1 calc R U .
H20B H 0.8228 0.1321 -0.0979 0.029 Uiso 1 1 calc R U .
H20C H 0.6774 0.1772 -0.1802 0.029 Uiso 1 1 calc R U .
C21 C 1.0108(2) 0.2500 -0.0234(2) 0.0270(4) Uani 1 2 d S T P
H21A H 1.0476 0.2500 -0.1009 0.032 Uiso 1 2 calc R U P
H21B H 1.0468 0.2959 0.0296 0.032 Uiso 0.5 1 calc R U P
H21C H 1.0468 0.2041 0.0296 0.032 Uiso 0.5 1 calc R U P
C23 C 0.84052(19) 0.2500 -0.06803(17) 0.0180(3) Uani 1 2 d S T P
C24 C 0.78303(18) 0.2500 0.05169(16) 0.0150(3) Uani 1 2 d S T P
C25 C 0.86318(18) 0.2500 0.18526(17) 0.0178(3) Uani 1 2 d S T P
H25 H 0.9681 0.2500 0.2210 0.021 Uiso 1 2 calc R U P
C26 C 0.75948(18) 0.2500 0.25537(16) 0.0159(3) Uani 1 2 d S T P
C27 C 0.78868(19) 0.2500 0.40297(16) 0.0197(3) Uani 1 2 d S T P
H27 H 0.6910 0.2500 0.4226 0.024 Uiso 1 2 calc R U P
C28 C 0.87437(16) 0.17804(9) 0.46432(13) 0.0313(3) Uani 1 1 d . . .
H28A H 0.8921 0.1792 0.5601 0.038 Uiso 1 1 calc R U .
H28B H 0.8162 0.1324 0.4279 0.038 Uiso 1 1 calc R U .
H28C H 0.9696 0.1765 0.4443 0.038 Uiso 1 1 calc R U .
B1 B 0.46594(19) 0.2500 0.18680(17) 0.0129(3) Uani 1 2 d S T P
H1 H 0.4760 0.2500 0.2833 0.015 Uiso 1 2 calc R U P

loop_
_atom_site_aniso_label
_atom_site_aniso_U_11
_atom_site_aniso_U_22
_atom_site_aniso_U_33
_atom_site_aniso_U_23
_atom_site_aniso_U_13
_atom_site_aniso_U_12
Co1 0.01450(12) 0.01357(11) 0.01027(11) 0.000 0.00426(8) 0.000
O41 0.0223(6) 0.0310(7) 0.0155(6) 0.000 0.0068(5) 0.000
O42 0.0231(6) 0.0208(6) 0.0187(6) 0.000 0.0090(5) 0.000
O43 0.0384(8) 0.0438(9) 0.0113(6) 0.000 0.0036(6) 0.000
N11 0.0165(4) 0.0134(5) 0.0109(4) 0.0008(3) 0.0038(4) -0.0006(4)
N12 0.0157(4) 0.0125(4) 0.0109(4) 0.0000(3) 0.0043(3) -0.0001(4)
N21 0.0161(6) 0.0169(7) 0.0108(6) 0.000 0.0056(5) 0.000
N22 0.0151(6) 0.0151(6) 0.0111(6) 0.000 0.0049(5) 0.000
N41 0.0267(8) 0.0176(7) 0.0135(7) 0.000 0.0055(6) 0.000
C10 0.0288(7) 0.0249(6) 0.0214(6) 0.0062(5) 0.0087(5) -0.0033(5)
C11 0.0245(6) 0.0244(7) 0.0228(6) 0.0031(5) -0.0008(5) 0.0017(5)
C12 0.0548(9) 0.0135(6) 0.0230(6) 0.0036(5) 0.0051(6) 0.0021(6)
C13 0.0247(6) 0.0130(5) 0.0159(5) 0.0022(4) 0.0030(5) -0.0002(5)
C14 0.0155(5) 0.0122(5) 0.0164(5) 0.0008(4) 0.0030(4) -0.0011(4)
C15 0.0217(6) 0.0134(5) 0.0200(6) -0.0002(4) 0.0071(5) 0.0021(4)
C16 0.0169(5) 0.0138(5) 0.0166(5) -0.0020(4) 0.0068(4) -0.0013(4)
C17 0.0261(6) 0.0160(6) 0.0171(6) 0.0000(4) 0.0117(5) 0.0018(5)
C18 0.0373(8) 0.0323(8) 0.0295(7) 0.0003(6) 0.0198(6) 0.0107(6)
C19 0.0344(7) 0.0269(7) 0.0185(6) -0.0058(5) 0.0085(5) -0.0019(6)
C20 0.0286(7) 0.0240(6) 0.0240(6) -0.0049(5) 0.0142(5) -0.0004(5)
C21 0.0172(8) 0.0376(11) 0.0294(10) 0.000 0.0116(7) 0.000
C23 0.0170(8) 0.0206(8) 0.0193(8) 0.000 0.0095(6) 0.000
C24 0.0156(7) 0.0131(7) 0.0175(8) 0.000 0.0066(6) 0.000
C25 0.0134(7) 0.0209(8) 0.0184(8) 0.000 0.0036(6) 0.000
C26 0.0164(7) 0.0152(8) 0.0151(8) 0.000 0.0032(6) 0.000
C27 0.0177(8) 0.0262(9) 0.0141(8) 0.000 0.0030(6) 0.000
C28 0.0319(7) 0.0403(8) 0.0196(6) 0.0082(6) 0.0043(5) 0.0109(6)
B1 0.0141(8) 0.0128(8) 0.0117(8) 0.000 0.0038(6) 0.000

loop_
_atom_type_symbol
_atom_type_description
_atom_type_scat_dispersion_real
_atom_type_scat_dispersion_imag
_atom_type_scat_source
C C 0.0033 0.0016
;
International Tables for Crystallography
(Vol. C, Tables 4.2.6.8 and 6.1.1.4)
;
H H 0.0000 0.0000
;
International Tables for Crystallography
(Vol. C, Table 6.1.1.4)
;
B B 0.0013 0.0007
;
International Tables for Crystallography
(Vol. C, Tables 4.2.6.8 and 6.1.1.4)
;
Co Co 0.3494 0.9721
;
International Tables for Crystallography
(Vol. C, Tables 4.2.6.8 and 6.1.1.4)
;
N N 0.0061 0.0033
;
International Tables for Crystallography
(Vol. C, Tables 4.2.6.8 and 6.1.1.4)
;
O O 0.0106 0.0060
;
International Tables for Crystallography
(Vol. C, Tables 4.2.6.8 and 6.1.1.4)
;

loop_
_geom_angle_atom_site_label_1
_geom_angle_atom_site_label_2
_geom_angle_atom_site_label_3
_geom_angle
_geom_angle_site_symmetry_1
_geom_angle_site_symmetry_3
O41 Co1 N21 112.75(5) . .
O41 Co1 N11 124.20(3) . .
N21 Co1 N11 91.87(4) . .
O41 Co1 N11 124.20(3) . 4_565
N21 Co1 N11 91.87(4) . 4_565
N11 Co1 N11 102.78(5) . 4_565
O41 Co1 O42 59.41(5) . .
N21 Co1 O42 172.15(5) . .
N11 Co1 O42 93.02(3) . .
N11 Co1 O42 93.02(3) 4_565 .
N41 O41 Co1 98.44(9) . .
N41 O42 Co1 87.42(9) . .
C14 N11 N12 106.89(9) . .
C14 N11 Co1 144.58(8) . .
N12 N11 Co1 108.07(7) . .
C16 N12 N11 109.77(9) . .
C16 N12 B1 128.75(10) . .
N11 N12 B1 121.37(10) . .
C24 N21 N22 107.31(13) . .
C24 N21 Co1 142.20(11) . .
N22 N21 Co1 110.49(10) . .
C26 N22 N21 109.58(13) . .
C26 N22 B1 130.95(13) . .
N21 N22 B1 119.47(12) . .
O43 N41 O42 124.18(16) . .
O43 N41 O41 121.08(15) . .
O42 N41 O41 114.74(13) . .
C13 C10 H10A 109.5 . .
C13 C10 H10B 109.5 . .
H10A C10 H10B 109.5 . .
C13 C10 H10C 109.5 . .
H10A C10 H10C 109.5 . .
H10B C10 H10C 109.5 . .
C13 C11 H11A 109.5 . .
C13 C11 H11B 109.5 . .
H11A C11 H11B 109.5 . .
C13 C11 H11C 109.5 . .
H11A C11 H11C 109.5 . .
H11B C11 H11C 109.5 . .
C13 C12 H12A 109.5 . .
C13 C12 H12B 109.5 . .
H12A C12 H12B 109.5 . .
C13 C12 H12C 109.5 . .
H12A C12 H12C 109.5 . .
H12B C12 H12C 109.5 . .
C14 C13 C10 111.52(10) . .
C14 C13 C11 109.40(10) . .
C10 C13 C11 110.00(10) . .
C14 C13 C12 109.07(10) . .
C10 C13 C12 108.07(11) . .
C11 C13 C12 108.73(11) . .
N11 C14 C15 109.18(10) . .
N11 C14 C13 124.18(10) . .
C15 C14 C13 126.65(11) . .
C16 C15 C14 106.68(10) . .
C16 C15 H15 126.7 . .
C14 C15 H15 126.7 . .
N12 C16 C15 107.46(10) . .
N12 C16 C17 123.04(10) . .
C15 C16 C17 129.50(11) . .
C16 C17 C18 110.94(10) . .
C16 C17 C19 111.67(10) . .
C18 C17 C19 110.20(11) . .
C16 C17 H17 108.0 . .
C18 C17 H17 108.0 . .
C19 C17 H17 108.0 . .
C17 C18 H18A 109.5 . .
C17 C18 H18B 109.5 . .
H18A C18 H18B 109.5 . .
C17 C18 H18C 109.5 . .
H18A C18 H18C 109.5 . .
H18B C18 H18C 109.5 . .
C17 C19 H19A 109.5 . .
C17 C19 H19B 109.5 . .
H19A C19 H19B 109.5 . .
C17 C19 H19C 109.5 . .
H19A C19 H19C 109.5 . .
H19B C19 H19C 109.5 . .
C23 C20 H20A 109.5 . .
C23 C20 H20B 109.5 . .
H20A C20 H20B 109.5 . .
C23 C20 H20C 109.5 . .
H20A C20 H20C 109.5 . .
H20B C20 H20C 109.5 . .
C23 C21 H21A 109.5 . .
C23 C21 H21B 109.5 . .
H21A C21 H21B 109.5 . .
C23 C21 H21C 109.5 . .
H21A C21 H21C 109.5 . .
H21B C21 H21C 109.5 . .
C24 C23 C21 109.66(14) . .
C24 C23 C20 109.84(9) . .
C21 C23 C20 108.75(9) . .
C24 C23 C20 109.84(9) . 4_565
C21 C23 C20 108.75(9) . 4_565
C20 C23 C20 109.98(15) . 4_565
N21 C24 C25 109.00(14) . .
N21 C24 C23 122.07(14) . .
C25 C24 C23 128.94(15) . .
C26 C25 C24 106.59(14) . .
C26 C25 H25 126.7 . .
C24 C25 H25 126.7 . .
N22 C26 C25 107.53(14) . .
N22 C26 C27 124.83(15) . .
C25 C26 C27 127.64(15) . .
C26 C27 C28 110.84(10) . 4_565
C26 C27 C28 110.84(10) . .
C28 C27 C28 110.10(16) 4_565 .
C26 C27 H27 108.3 . .
C28 C27 H27 108.3 4_565 .
C28 C27 H27 108.3 . .
C27 C28 H28A 109.5 . .
C27 C28 H28B 109.5 . .
H28A C28 H28B 109.5 . .
C27 C28 H28C 109.5 . .
H28A C28 H28C 109.5 . .
H28B C28 H28C 109.5 . .
N12 B1 N12 110.68(13) . 4_565
N12 B1 N22 109.50(9) . .
N12 B1 N22 109.50(9) 4_565 .
N12 B1 H1 109.0 . .
N12 B1 H1 109.0 4_565 .
N22 B1 H1 109.0 . .

loop_
_geom_bond_atom_site_label_1
_geom_bond_atom_site_label_2
_geom_bond_distance
_geom_bond_site_symmetry_2
Co1 O41 2.0256(13) .
Co1 N21 2.0353(14) .
Co1 N11 2.0573(10) .
Co1 N11 2.0573(10) 4_565
Co1 O42 2.2869(13) .
O41 N41 1.295(2) .
O42 N41 1.2566(19) .
O43 N41 1.2146(19) .
N11 C14 1.3437(15) .
N11 N12 1.3828(13) .
N12 C16 1.3533(15) .
N12 B1 1.5503(13) .
N21 C24 1.342(2) .
N21 N22 1.3824(18) .
N22 C26 1.350(2) .
N22 B1 1.557(2) .
C10 C13 1.5265(18) .
C10 H10A 0.9800 .
C10 H10B 0.9800 .
C10 H10C 0.9800 .
C11 C13 1.5365(17) .
C11 H11A 0.9800 .
C11 H11B 0.9800 .
C11 H11C 0.9800 .
C12 C13 1.5370(18) .
C12 H12A 0.9800 .
C12 H12B 0.9800 .
C12 H12C 0.9800 .
C13 C14 1.5190(16) .
C14 C15 1.3996(16) .
C15 C16 1.3820(17) .
C15 H15 0.9500 .
C16 C17 1.5078(16) .
C17 C18 1.5256(17) .
C17 C19 1.5287(18) .
C17 H17 1.0000 .
C18 H18A 0.9800 .
C18 H18B 0.9800 .
C18 H18C 0.9800 .
C19 H19A 0.9800 .
C19 H19B 0.9800 .
C19 H19C 0.9800 .
C20 C23 1.5365(16) .
C20 H20A 0.9800 .
C20 H20B 0.9800 .
C20 H20C 0.9800 .
C21 C23 1.535(2) .
C21 H21A 0.9800 .
C21 H21B 0.9800 .
C21 H21C 0.9800 .
C23 C24 1.517(2) .
C23 C20 1.5365(16) 4_565
C24 C25 1.398(2) .
C25 C26 1.388(2) .
C25 H25 0.9500 .
C26 C27 1.508(2) .
C27 C28 1.5312(17) 4_565
C27 C28 1.5312(17) .
C27 H27 1.0000 .
C28 H28A 0.9800 .
C28 H28B 0.9800 .
C28 H28C 0.9800 .
B1 N12 1.5503(13) 4_565
B1 H1 1.0000 .

loop_
_geom_torsion_atom_site_label_1
_geom_torsion_atom_site_label_2
_geom_torsion_atom_site_label_3
_geom_torsion_atom_site_label_4
_geom_torsion
_geom_torsion_site_symmetry_1
_geom_torsion_site_symmetry_4
C14 N11 N12 C16 1.59(12) . .
Co1 N11 N12 C16 -172.62(7) . .
C14 N11 N12 B1 -175.02(10) . .
Co1 N11 N12 B1 10.77(12) . .
C24 N21 N22 C26 0.000(0) . .
Co1 N21 N22 C26 180.000(0) . .
C24 N21 N22 B1 180.000(0) . .
Co1 N21 N22 B1 0.000(0) . .
Co1 O42 N41 O43 180.000(0) . .
Co1 O42 N41 O41 0.000(0) . .
Co1 O41 N41 O43 180.000(0) . .
Co1 O41 N41 O42 0.000(0) . .
N12 N11 C14 C15 -1.44(12) . .
Co1 N11 C14 C15 169.04(10) . .
N12 N11 C14 C13 178.36(10) . .
Co1 N11 C14 C13 -11.2(2) . .
C10 C13 C14 N11 -33.85(16) . .
C11 C13 C14 N11 88.06(14) . .
C12 C13 C14 N11 -153.13(12) . .
C10 C13 C14 C15 145.92(12) . .
C11 C13 C14 C15 -92.17(14) . .
C12 C13 C14 C15 26.64(17) . .
N11 C14 C15 C16 0.79(14) . .
C13 C14 C15 C16 -179.01(11) . .
N11 N12 C16 C15 -1.10(13) . .
B1 N12 C16 C15 175.19(11) . .
N11 N12 C16 C17 179.24(10) . .
B1 N12 C16 C17 -4.47(18) . .
C14 C15 C16 N12 0.20(13) . .
C14 C15 C16 C17 179.83(12) . .
N12 C16 C17 C18 -156.96(12) . .
C15 C16 C17 C18 23.46(18) . .
N12 C16 C17 C19 79.68(14) . .
C15 C16 C17 C19 -99.90(15) . .
N22 N21 C24 C25 0.000(0) . .
Co1 N21 C24 C25 180.000(0) . .
N22 N21 C24 C23 180.000(0) . .
Co1 N21 C24 C23 0.000(0) . .
C21 C23 C24 N21 180.0 . .
C20 C23 C24 N21 -60.55(10) . .
C20 C23 C24 N21 60.55(10) 4_565 .
C21 C23 C24 C25 0.0 . .
C20 C23 C24 C25 119.45(10) . .
C20 C23 C24 C25 -119.45(10) 4_565 .
N21 C24 C25 C26 0.000(0) . .
C23 C24 C25 C26 180.000(0) . .
N21 N22 C26 C25 0.000(0) . .
B1 N22 C26 C25 180.000(0) . .
N21 N22 C26 C27 180.000(0) . .
B1 N22 C26 C27 0.000(0) . .
C24 C25 C26 N22 0.000(0) . .
C24 C25 C26 C27 180.000(0) . .
N22 C26 C27 C28 -118.72(11) . 4_565
C25 C26 C27 C28 61.28(11) . 4_565
N22 C26 C27 C28 118.72(11) . .
C25 C26 C27 C28 -61.28(11) . .
C16 N12 B1 N12 116.85(12) . 4_565
N11 N12 B1 N12 -67.24(16) . 4_565
C16 N12 B1 N22 -122.35(13) . .
N11 N12 B1 N22 53.56(14) . .
C26 N22 B1 N12 119.24(9) . .
N21 N22 B1 N12 -60.76(9) . .
C26 N22 B1 N12 -119.24(9) . 4_565
N21 N22 B1 N12 60.76(9) . 4_565
